data_7033201
loop_
_publ_author_name
'Fohlmeister, Lea'
'Vignesh, Kuduva R.'
'Winter, Florian'
'Moubaraki, Boujemaa'
'Rajaraman, Gopalan'
'P\"ottgen, Rainer'
'Murray, Keith S.'
'Jones, Cameron'

_publ_section_title
;
 Neutral diiron(III) complexes with Fe&#x2082;(\m-E)&#x2082; (E = O, S,
 Se) core structures: reactivity of an iron(I) dimer towards chalcogens.
;
_journal_issue 4
_journal_name_full 'Dalton transactions (Cambridge, England : 2003)'
_journal_page_first 1700
_journal_page_last 1708
_journal_paper_doi 10.1039/c4dt03081h
_journal_volume 44
_journal_year 2015
_chemical_formula_sum 'C64 H96 Fe2 N6 S2'
_chemical_formula_weight 1125.29
_chemical_name_systematic
; 
 ? 
;
_space_group_IT_number 2
_symmetry_cell_setting triclinic
_symmetry_space_group_name_Hall '-P 1'
_symmetry_space_group_name_H-M 'P -1'
_atom_sites_solution_hydrogens geom
_atom_sites_solution_primary direct
_atom_sites_solution_secondary difmap
_audit_creation_method SHELXL-97
_cell_angle_alpha 70.277(3)
_cell_angle_beta 70.682(3)
_cell_angle_gamma 69.339(3)
_cell_formula_units_Z 1
_cell_length_a 10.5693(6)
_cell_length_b 11.0058(5)
_cell_length_c 15.7090(9)
_cell_measurement_temperature 123(2)
_cell_volume 1562.30(15)
_computing_cell_refinement 'Bruker SAINT'
_computing_data_collection 'Bruker APEX2'
_computing_data_reduction 'Bruker SAINT'
_computing_molecular_graphics 'Bruker SHELXTL'
_computing_publication_material 'Bruker SHELXTL'
_computing_structure_refinement 'SHELXL-97 (Sheldrick, 1997)'
_computing_structure_solution 'SHELXS-97 (Sheldrick, 1990)'
_diffrn_ambient_temperature 123(2)
_diffrn_measured_fraction_theta_full 0.992
_diffrn_measured_fraction_theta_max 0.992
_diffrn_measurement_device_type 'Bruker Apex X8'
_diffrn_radiation_monochromator graphite
_diffrn_radiation_source 'fine-focus sealed tube'
_diffrn_radiation_type MoK\a
_diffrn_radiation_wavelength 0.71073
_diffrn_reflns_av_R_equivalents 0.0414
_diffrn_reflns_av_sigmaI/netI 0.0636
_diffrn_reflns_limit_h_max 13
_diffrn_reflns_limit_h_min -13
_diffrn_reflns_limit_k_max 14
_diffrn_reflns_limit_k_min -12
_diffrn_reflns_limit_l_max 20
_diffrn_reflns_limit_l_min -20
_diffrn_reflns_number 20281
_diffrn_reflns_theta_full 27.50
_diffrn_reflns_theta_max 27.50
_diffrn_reflns_theta_min 3.11
_exptl_absorpt_coefficient_mu 0.573
_exptl_absorpt_correction_T_max 0.988
_exptl_absorpt_correction_T_min 0.842
_exptl_absorpt_correction_type multi-scan
_exptl_absorpt_process_details 'Sortav (Blessing)'
_exptl_crystal_colour red-brown
_exptl_crystal_density_diffrn 1.196
_exptl_crystal_density_method 'not measured'
_exptl_crystal_description plate
_exptl_crystal_F_000 606
_exptl_crystal_size_max 0.30
_exptl_crystal_size_mid 0.20
_exptl_crystal_size_min 0.02
_refine_diff_density_max 0.720
_refine_diff_density_min -0.367
_refine_diff_density_rms 0.080
_refine_ls_extinction_method none
_refine_ls_goodness_of_fit_ref 1.123
_refine_ls_hydrogen_treatment constr
_refine_ls_matrix_type full
_refine_ls_number_parameters 334
_refine_ls_number_reflns 7126
_refine_ls_number_restraints 0
_refine_ls_restrained_S_all 1.123
_refine_ls_R_factor_all 0.0805
_refine_ls_R_factor_gt 0.0550
_refine_ls_shift/su_max 0.001
_refine_ls_shift/su_mean 0.000
_refine_ls_structure_factor_coef Fsqd
_refine_ls_weighting_details 'calc w=1/[\s^2^(Fo^2^)+(0.0129P)^2^+3.3533P] where P=(Fo^2^+2Fc^2^)/3'
_refine_ls_weighting_scheme calc
_refine_ls_wR_factor_gt 0.1112
_refine_ls_wR_factor_ref 0.1195
_reflns_number_gt 5418
_reflns_number_total 7126
_reflns_threshold_expression >2sigma(I)
_cod_data_source_file c4dt03081h2.cif
_cod_data_source_block compound4
_cod_depositor_comments 'Adding full bibliography for 7033200--7033202.cif.'
_cod_original_cell_volume 1562.30(14)
_cod_original_sg_symbol_H-M P-1
_cod_database_code 7033201

loop_
_symmetry_equiv_pos_as_xyz
'x, y, z'
'-x, -y, -z'

loop_
_atom_site_label
_atom_site_type_symbol
_atom_site_fract_x
_atom_site_fract_y
_atom_site_fract_z
_atom_site_U_iso_or_equiv
_atom_site_adp_type
_atom_site_occupancy
_atom_site_symmetry_multiplicity
_atom_site_calc_flag
_atom_site_refinement_flags
Fe1 Fe 0.93277(4) 0.93704(4) 0.58074(3) 0.01241(11) Uani 1 1 d .
S1 S 1.15783(8) 0.90295(8) 0.52722(5) 0.01781(17) Uani 1 1 d .
N1 N 0.8530(2) 0.9391(2) 0.71550(16) 0.0130(5) Uani 1 1 d .
N2 N 0.8389(2) 0.7908(2) 0.65682(16) 0.0130(5) Uani 1 1 d .
N3 N 0.7343(3) 0.7748(2) 0.82068(17) 0.0165(5) Uani 1 1 d .
C1 C 0.8052(3) 0.8320(3) 0.7352(2) 0.0136(6) Uani 1 1 d .
C2 C 0.6397(3) 0.6968(3) 0.8303(2) 0.0240(7) Uani 1 1 d .
H2 H 0.6569 0.6814 0.7677 0.029 Uiso 1 1 calc R
C3 C 0.6740(4) 0.5595(3) 0.8972(3) 0.0359(9) Uani 1 1 d .
H3A H 0.7627 0.5031 0.8671 0.043 Uiso 1 1 calc R
H3B H 0.6000 0.5157 0.9102 0.043 Uiso 1 1 calc R
C4 C 0.6873(4) 0.5669(4) 0.9891(3) 0.0441(11) Uani 1 1 d .
H4A H 0.5960 0.6141 1.0232 0.053 Uiso 1 1 calc R
H4B H 0.7162 0.4752 1.0284 0.053 Uiso 1 1 calc R
C5 C 0.7942(4) 0.6412(4) 0.9702(3) 0.0372(9) Uani 1 1 d .
H5A H 0.8868 0.5896 0.9406 0.045 Uiso 1 1 calc R
H5B H 0.8000 0.6479 1.0299 0.045 Uiso 1 1 calc R
C6 C 0.7574(3) 0.7820(3) 0.9066(2) 0.0211(7) Uani 1 1 d .
H6 H 0.8412 0.8163 0.8870 0.025 Uiso 1 1 calc R
C7 C 0.6397(4) 0.8765(4) 0.9598(2) 0.0298(8) Uani 1 1 d .
H7A H 0.6169 0.9656 0.9175 0.045 Uiso 1 1 calc R
H7B H 0.6690 0.8827 1.0108 0.045 Uiso 1 1 calc R
H7C H 0.5575 0.8420 0.9852 0.045 Uiso 1 1 calc R
C8 C 0.4870(3) 0.7731(4) 0.8565(3) 0.0303(8) Uani 1 1 d .
H8A H 0.4693 0.8601 0.8112 0.046 Uiso 1 1 calc R
H8B H 0.4649 0.7871 0.9188 0.046 Uiso 1 1 calc R
H8C H 0.4284 0.7211 0.8565 0.046 Uiso 1 1 calc R
C9 C 0.8116(3) 1.0358(3) 0.76773(19) 0.0143(6) Uani 1 1 d .
C10 C 0.6853(3) 1.1374(3) 0.7666(2) 0.0177(6) Uani 1 1 d .
C11 C 0.6528(4) 1.2309(3) 0.8170(2) 0.0249(7) Uani 1 1 d .
H11 H 0.5680 1.3001 0.8171 0.030 Uiso 1 1 calc R
C12 C 0.7404(4) 1.2260(3) 0.8670(2) 0.0284(8) Uani 1 1 d .
H12 H 0.7142 1.2892 0.9028 0.034 Uiso 1 1 calc R
C13 C 0.8660(4) 1.1293(3) 0.8649(2) 0.0256(8) Uani 1 1 d .
H13 H 0.9273 1.1278 0.8981 0.031 Uiso 1 1 calc R
C14 C 0.9044(3) 1.0339(3) 0.8151(2) 0.0195(7) Uani 1 1 d .
C15 C 1.0453(3) 0.9326(4) 0.8112(2) 0.0258(7) Uani 1 1 d .
H15 H 1.0453 0.8611 0.7853 0.031 Uiso 1 1 calc R
C16 C 1.1584(4) 0.9988(5) 0.7448(3) 0.0425(10) Uani 1 1 d .
H16A H 1.2495 0.9324 0.7425 0.064 Uiso 1 1 calc R
H16B H 1.1575 1.0725 0.7669 0.064 Uiso 1 1 calc R
H16C H 1.1408 1.0340 0.6824 0.064 Uiso 1 1 calc R
C17 C 1.0787(4) 0.8643(5) 0.9073(3) 0.0422(10) Uani 1 1 d .
H17A H 1.1708 0.7996 0.9002 0.063 Uiso 1 1 calc R
H17B H 1.0083 0.8177 0.9481 0.063 Uiso 1 1 calc R
H17C H 1.0782 0.9323 0.9348 0.063 Uiso 1 1 calc R
C18 C 0.5871(3) 1.1507(3) 0.7101(2) 0.0200(7) Uani 1 1 d .
H18 H 0.6235 1.0722 0.6819 0.024 Uiso 1 1 calc R
C19 C 0.5826(4) 1.2794(3) 0.6311(2) 0.0266(7) Uani 1 1 d .
H19A H 0.5192 1.2873 0.5948 0.040 Uiso 1 1 calc R
H19B H 0.6762 1.2760 0.5904 0.040 Uiso 1 1 calc R
H19C H 0.5495 1.3572 0.6575 0.040 Uiso 1 1 calc R
C20 C 0.4396(3) 1.1529(4) 0.7694(3) 0.0300(8) Uani 1 1 d .
H20A H 0.3804 1.1604 0.7302 0.045 Uiso 1 1 calc R
H20B H 0.4020 1.2299 0.7970 0.045 Uiso 1 1 calc R
H20C H 0.4415 1.0698 0.8191 0.045 Uiso 1 1 calc R
C21 C 0.8543(3) 0.6605(3) 0.64888(19) 0.0149(6) Uani 1 1 d .
C22 C 0.9664(3) 0.5513(3) 0.6725(2) 0.0209(7) Uani 1 1 d .
C23 C 0.9809(4) 0.4292(3) 0.6566(2) 0.0285(8) Uani 1 1 d .
H23 H 1.0553 0.3540 0.6732 0.034 Uiso 1 1 calc R
C24 C 0.8898(4) 0.4153(4) 0.6175(3) 0.0350(9) Uani 1 1 d .
H24 H 0.9021 0.3316 0.6067 0.042 Uiso 1 1 calc R
C25 C 0.7812(4) 0.5228(4) 0.5942(2) 0.0294(8) Uani 1 1 d .
H25 H 0.7191 0.5125 0.5667 0.035 Uiso 1 1 calc R
C26 C 0.7597(3) 0.6463(3) 0.6097(2) 0.0214(7) Uani 1 1 d .
C27 C 0.6380(3) 0.7627(4) 0.5833(2) 0.0265(8) Uani 1 1 d .
H27 H 0.6257 0.8329 0.6147 0.032 Uiso 1 1 calc R
C28 C 0.6702(4) 0.8241(4) 0.4788(3) 0.0407(10) Uani 1 1 d .
H28A H 0.5911 0.8997 0.4628 0.061 Uiso 1 1 calc R
H28B H 0.6868 0.7563 0.4459 0.061 Uiso 1 1 calc R
H28C H 0.7535 0.8559 0.4601 0.061 Uiso 1 1 calc R
C29 C 0.5021(4) 0.7239(5) 0.6160(3) 0.0427(10) Uani 1 1 d .
H29A H 0.4269 0.8028 0.5981 0.064 Uiso 1 1 calc R
H29B H 0.4805 0.6896 0.6839 0.064 Uiso 1 1 calc R
H29C H 0.5112 0.6542 0.5870 0.064 Uiso 1 1 calc R
C30 C 1.0764(4) 0.5624(4) 0.7090(2) 0.0285(8) Uani 1 1 d .
H30 H 1.0455 0.6527 0.7220 0.034 Uiso 1 1 calc R
C31 C 1.2149(4) 0.5513(4) 0.6365(3) 0.0351(9) Uani 1 1 d .
H31A H 1.2018 0.6193 0.5784 0.053 Uiso 1 1 calc R
H31B H 1.2492 0.4619 0.6247 0.053 Uiso 1 1 calc R
H31C H 1.2828 0.5654 0.6595 0.053 Uiso 1 1 calc R
C32 C 1.0979(4) 0.4563(5) 0.7992(3) 0.0523(12) Uani 1 1 d .
H32A H 1.0093 0.4636 0.8464 0.078 Uiso 1 1 calc R
H32B H 1.1667 0.4702 0.8215 0.078 Uiso 1 1 calc R
H32C H 1.1314 0.3669 0.7874 0.078 Uiso 1 1 calc R

loop_
_atom_site_aniso_label
_atom_site_aniso_U_11
_atom_site_aniso_U_22
_atom_site_aniso_U_33
_atom_site_aniso_U_23
_atom_site_aniso_U_13
_atom_site_aniso_U_12
Fe1 0.0127(2) 0.0141(2) 0.0092(2) -0.00252(16) -0.00183(15) -0.00341(16)
S1 0.0126(4) 0.0212(4) 0.0149(4) -0.0007(3) -0.0039(3) -0.0022(3)
N1 0.0143(12) 0.0133(12) 0.0100(11) -0.0036(10) -0.0005(9) -0.0039(10)
N2 0.0119(12) 0.0137(12) 0.0126(12) -0.0039(10) -0.0028(10) -0.0022(10)
N3 0.0183(13) 0.0174(13) 0.0130(12) -0.0047(10) 0.0016(10) -0.0079(11)
C1 0.0103(14) 0.0150(14) 0.0150(14) -0.0049(12) -0.0046(11) -0.0003(11)
C2 0.0215(17) 0.0275(18) 0.0242(17) -0.0114(15) 0.0066(14) -0.0145(14)
C3 0.027(2) 0.0193(18) 0.050(2) -0.0106(17) 0.0100(17) -0.0092(15)
C4 0.050(3) 0.0204(19) 0.038(2) 0.0123(17) -0.0023(19) -0.0081(18)
C5 0.042(2) 0.032(2) 0.0243(19) 0.0071(16) -0.0092(17) -0.0059(18)
C6 0.0262(18) 0.0217(17) 0.0106(14) -0.0012(13) -0.0017(13) -0.0060(14)
C7 0.034(2) 0.033(2) 0.0184(16) -0.0108(15) 0.0064(14) -0.0113(16)
C8 0.0216(18) 0.035(2) 0.034(2) -0.0093(17) 0.0001(15) -0.0122(16)
C9 0.0195(15) 0.0149(14) 0.0089(13) -0.0036(11) -0.0005(11) -0.0073(12)
C10 0.0216(16) 0.0151(15) 0.0144(14) -0.0029(12) -0.0003(12) -0.0072(13)
C11 0.0296(19) 0.0165(16) 0.0233(17) -0.0088(14) 0.0012(14) -0.0035(14)
C12 0.041(2) 0.0227(18) 0.0245(18) -0.0143(15) 0.0007(15) -0.0117(16)
C13 0.036(2) 0.0326(19) 0.0173(16) -0.0105(15) -0.0061(14) -0.0161(16)
C14 0.0201(16) 0.0251(17) 0.0149(15) -0.0050(13) -0.0009(12) -0.0109(14)
C15 0.0221(17) 0.034(2) 0.0243(17) -0.0100(15) -0.0093(14) -0.0055(15)
C16 0.028(2) 0.065(3) 0.035(2) -0.012(2) -0.0043(17) -0.017(2)
C17 0.032(2) 0.060(3) 0.035(2) -0.008(2) -0.0199(18) -0.006(2)
C18 0.0165(16) 0.0190(16) 0.0216(16) -0.0072(13) -0.0030(13) -0.0010(13)
C19 0.0253(18) 0.0267(18) 0.0239(17) -0.0050(15) -0.0059(14) -0.0036(15)
C20 0.0197(18) 0.033(2) 0.0328(19) -0.0063(16) -0.0053(15) -0.0045(15)
C21 0.0169(15) 0.0155(15) 0.0123(14) -0.0061(12) 0.0018(11) -0.0067(12)
C22 0.0236(17) 0.0171(16) 0.0159(15) -0.0038(13) -0.0008(13) -0.0023(13)
C23 0.0304(19) 0.0162(16) 0.0307(19) -0.0072(15) -0.0001(15) -0.0023(14)
C24 0.040(2) 0.0226(18) 0.045(2) -0.0186(17) -0.0001(18) -0.0114(17)
C25 0.0300(19) 0.032(2) 0.035(2) -0.0179(17) -0.0010(16) -0.0160(16)
C26 0.0208(17) 0.0223(17) 0.0233(16) -0.0099(14) 0.0000(13) -0.0096(14)
C27 0.0235(18) 0.0304(19) 0.0332(19) -0.0137(16) -0.0122(15) -0.0056(15)
C28 0.046(2) 0.039(2) 0.041(2) 0.0008(19) -0.0222(19) -0.0147(19)
C29 0.025(2) 0.066(3) 0.046(2) -0.018(2) -0.0134(18) -0.014(2)
C30 0.0270(19) 0.0265(18) 0.0293(18) -0.0122(15) -0.0127(15) 0.0064(15)
C31 0.027(2) 0.028(2) 0.048(2) -0.0086(18) -0.0117(17) -0.0028(16)
C32 0.037(2) 0.070(3) 0.031(2) -0.005(2) -0.0171(19) 0.009(2)

loop_
_atom_type_symbol
_atom_type_description
_atom_type_scat_dispersion_real
_atom_type_scat_dispersion_imag
_atom_type_scat_source
C C 0.0033 0.0016 'International Tables Vol C Tables 4.2.6.8 and 6.1.1.4'
H H 0.0000 0.0000 'International Tables Vol C Tables 4.2.6.8 and 6.1.1.4'
N N 0.0061 0.0033 'International Tables Vol C Tables 4.2.6.8 and 6.1.1.4'
S S 0.1246 0.1234 'International Tables Vol C Tables 4.2.6.8 and 6.1.1.4'
Fe Fe 0.3463 0.8444 'International Tables Vol C Tables 4.2.6.8 and 6.1.1.4'

loop_
_geom_angle_atom_site_label_1
_geom_angle_atom_site_label_2
_geom_angle_atom_site_label_3
_geom_angle
_geom_angle_site_symmetry_1
_geom_angle_site_symmetry_3
N1 Fe1 N2 66.18(9) . .
N1 Fe1 S1 120.56(7) . 2_776
N2 Fe1 S1 119.70(7) . 2_776
N1 Fe1 S1 117.69(7) . .
N2 Fe1 S1 124.03(7) . .
S1 Fe1 S1 105.35(3) 2_776 .
N1 Fe1 C1 33.04(9) . .
N2 Fe1 C1 33.13(9) . .
S1 Fe1 C1 126.68(7) 2_776 .
S1 Fe1 C1 127.80(7) . .
N1 Fe1 Fe1 143.36(7) . 2_776
N2 Fe1 Fe1 150.45(7) . 2_776
S1 Fe1 Fe1 52.68(2) 2_776 2_776
S1 Fe1 Fe1 52.66(2) . 2_776
C1 Fe1 Fe1 176.32(7) . 2_776
Fe1 S1 Fe1 74.65(3) 2_776 .
C1 N1 C9 128.3(2) . .
C1 N1 Fe1 92.55(17) . .
C9 N1 Fe1 135.67(19) . .
C1 N2 C21 128.1(2) . .
C1 N2 Fe1 92.27(17) . .
C21 N2 Fe1 134.17(18) . .
C1 N3 C2 121.1(2) . .
C1 N3 C6 120.6(2) . .
C2 N3 C6 118.2(2) . .
N1 C1 N2 109.0(2) . .
N1 C1 N3 125.2(3) . .
N2 C1 N3 125.8(3) . .
N1 C1 Fe1 54.41(14) . .
N2 C1 Fe1 54.59(14) . .
N3 C1 Fe1 179.6(2) . .
N3 C2 C3 111.0(3) . .
N3 C2 C8 112.3(3) . .
C3 C2 C8 112.2(3) . .
C2 C3 C4 112.7(3) . .
C5 C4 C3 109.8(3) . .
C4 C5 C6 111.9(3) . .
N3 C6 C7 115.5(3) . .
N3 C6 C5 110.0(3) . .
C7 C6 C5 110.9(3) . .
C14 C9 C10 120.5(3) . .
C14 C9 N1 118.4(3) . .
C10 C9 N1 121.0(3) . .
C11 C10 C9 118.1(3) . .
C11 C10 C18 119.4(3) . .
C9 C10 C18 122.5(3) . .
C12 C11 C10 121.7(3) . .
C11 C12 C13 119.8(3) . .
C12 C13 C14 121.0(3) . .
C13 C14 C9 118.9(3) . .
C13 C14 C15 119.6(3) . .
C9 C14 C15 121.5(3) . .
C14 C15 C16 109.9(3) . .
C14 C15 C17 113.4(3) . .
C16 C15 C17 110.3(3) . .
C10 C18 C20 112.4(3) . .
C10 C18 C19 109.9(3) . .
C20 C18 C19 109.1(3) . .
C22 C21 C26 120.4(3) . .
C22 C21 N2 121.3(3) . .
C26 C21 N2 118.1(3) . .
C23 C22 C21 118.4(3) . .
C23 C22 C30 118.7(3) . .
C21 C22 C30 122.9(3) . .
C24 C23 C22 121.4(3) . .
C25 C24 C23 119.7(3) . .
C24 C25 C26 121.6(3) . .
C25 C26 C21 118.5(3) . .
C25 C26 C27 120.1(3) . .
C21 C26 C27 121.5(3) . .
C26 C27 C29 112.8(3) . .
C26 C27 C28 110.4(3) . .
C29 C27 C28 110.8(3) . .
C22 C30 C31 110.7(3) . .
C22 C30 C32 112.5(3) . .
C31 C30 C32 109.1(3) . .

loop_
_geom_bond_atom_site_label_1
_geom_bond_atom_site_label_2
_geom_bond_distance
_geom_bond_site_symmetry_2
Fe1 N1 2.008(2) .
Fe1 N2 2.012(2) .
Fe1 S1 2.1824(9) 2_776
Fe1 S1 2.1831(9) .
Fe1 C1 2.466(3) .
Fe1 Fe1 2.6471(8) 2_776
S1 Fe1 2.1824(9) 2_776
N1 C1 1.346(4) .
N1 C9 1.421(3) .
N2 C1 1.349(4) .
N2 C21 1.429(4) .
N3 C1 1.363(4) .
N3 C2 1.476(4) .
N3 C6 1.480(4) .
C2 C3 1.521(5) .
C2 C8 1.522(5) .
C3 C4 1.528(6) .
C4 C5 1.516(5) .
C5 C6 1.529(5) .
C6 C7 1.521(4) .
C9 C14 1.405(4) .
C9 C10 1.408(4) .
C10 C11 1.388(4) .
C10 C18 1.516(4) .
C11 C12 1.375(5) .
C12 C13 1.377(5) .
C13 C14 1.387(4) .
C14 C15 1.509(5) .
C15 C16 1.525(5) .
C15 C17 1.538(5) .
C18 C20 1.526(4) .
C18 C19 1.535(4) .
C21 C22 1.404(4) .
C21 C26 1.408(4) .
C22 C23 1.395(4) .
C22 C30 1.512(5) .
C23 C24 1.372(5) .
C24 C25 1.371(5) .
C25 C26 1.388(4) .
C26 C27 1.517(5) .
C27 C29 1.519(5) .
C27 C28 1.522(5) .
C30 C31 1.524(5) .
C30 C32 1.526(5) .
